data_2002154
loop_
_publ_author_name
'Staack, M'
'Mueller-Buschbaum, Hk'

_publ_section_title
;
Ba4 Mn2 Ag2 O (As O4)4, ein Barium-Mangan-Oxid-Arsenat mit
nichtlinearen O-Ag-O - Hanteln.
;
_journal_name_full
;
Zeitschrift fuer Naturforschung, Teil B. Anorganische Chemie,
Organische Chemie (42,1987-)
;
_journal_page_first 512
_journal_page_last 516
_journal_volume 53
_journal_year 1998
_chemical_formula_structural 'Ba4 Mn2 Ag2 O (As O4)4'
_chemical_formula_sum 'Ag2 As4 Ba4 Mn2 O17'
_chemical_name_systematic 'Barium manganese silver oxide arsenate'
_space_group_IT_number 11
_symmetry_cell_setting monoclinic
_symmetry_Int_Tables_number 11
_symmetry_space_group_name_Hall '-P 2yb'
_symmetry_space_group_name_H-M 'P 1 21/m 1'
_cell_angle_alpha 90
_cell_angle_beta 115.209(13)
_cell_angle_gamma 90
_cell_formula_units_Z 1
_cell_length_a 8.739(2)
_cell_length_b 5.9124(11)
_cell_length_c 9.440(2)
_cell_volume 441.3
_refine_ls_R_factor_all 0.0555
_cod_database_code 2002154

loop_
_symmetry_equiv_pos_as_xyz
x,y,z
-x,1/2+y,-z
-x,-y,-z
x,1/2-y,z

loop_
_atom_site_aniso_label
_atom_site_aniso_U_11
_atom_site_aniso_U_12
_atom_site_aniso_U_13
_atom_site_aniso_U_22
_atom_site_aniso_U_23
_atom_site_aniso_U_33
Ba1 0.0140(3) 0. 0.0044(2) 0.0126(3) 0. 0.0094(3)
Ba2 0.0213(4) 0. 0.0105(3) 0.0224(4) 0. 0.0157(3)
Ag1 0.0172(5) 0. 0.0116(4) 0.0324(6) 0. 0.0265(5)
As1 0.0121(5) 0. 0.0039(4) 0.0084(5) 0. 0.0082(5)
As2 0.0097(5) 0. 0.0021(4) 0.0144(6) 0. 0.0078(5)
Mn1 0.0087(7) 0.0005(6) 0.0021(5) 0.0052(7) -0.0002(5) 0.0076(6)
O1 0.024(4) 0. 0.006(3) 0.030(4) 0. 0.031(4)
O2 0.042(3) -0.001(2) 0.018(2) 0.022(3) -0.001(2) 0.031(3)
O3 0.028(4) 0. 0.010(3) 0.029(4) 0. 0.025(4)
O4 0.033(3) 0.004(3) 0.009(3) 0.030(3) 0.009(3) 0.058(4)
O5 0.032(4) 0. 0.008(3) 0.040(5) 0. 0.030(4)
O6 0.056(6) 0. 0.037(5) 0.047(6) 0. 0.048(6)
O7 0.037(6) 0.011(6) 0.016(5) 0.069(13) 0.015(6) 0.028(5)

loop_
_atom_site_label
_atom_site_type_symbol
_atom_site_symmetry_multiplicity
_atom_site_Wyckoff_symbol
_atom_site_fract_x
_atom_site_fract_y
_atom_site_fract_z
_atom_site_occupancy
_atom_site_attached_hydrogens
_atom_site_calc_flag
Ba1 Ba2+ 2 e 0.21161(9) 0.25 0.09655(7) 1. 0 d
Ba2 Ba2+ 2 e 0.76148(10) 0.25 0.22799(9) 1. 0 d
Ag1 Ag1+ 2 e 0.16745(13) 0.25 0.50017(13) 1. 0 d
As1 As5+ 2 e 0.50841(15) 0.25 0.81834(13) 1. 0 d
As2 As5+ 2 e 0.90444(15) 0.25 0.69141(13) 1. 0 d
Mn1 Mn2+ 2 d 0.5 0. 0.5 1. 0 d
O1 O2- 2 e 0.6888(10) 0.25 0.6039(10) 1. 0 d
O2 O2- 4 f 0.4619(8) 0.0124(10) 0.7044(7) 1. 0 d
O3 O2- 2 e 0.3599(11) 0.25 0.4176(10) 1. 0 d
O4 O2- 4 f 0.9830(8) 0.0207(13) 0.8034(9) 0.75 0 d
O5 O2- 2 e 0.7157(12) 0.25 0.9375(10) 1. 0 d
O6 O2- 2 e 0.3856(15) 0.25 0.9153(13) 1. 0 d
O7 O2- 4 f -0.0478(16) 0.3177(27) 0.5399(14) 0.5 0 d

loop_
_atom_type_symbol
_atom_type_oxidation_number
Ba2+ 2.000
Ag1+ 1.000
As5+ 5.000
Mn2+ 2.000
O2- -2.000
